data_4100518
_journal_name_full 'Journal of the American Chemical Society'
_journal_paper_doi 10.1021/ja052381s
_journal_year 2005
_chemical_formula_moiety 'C76 H109 Fe3 N2 Ni O1.50 P S13'
_chemical_formula_sum 'C76 H109 Fe3 N2 Ni O1.5 P S13'
_chemical_formula_weight 1748.66
_space_group_IT_number 14
_symmetry_cell_setting monoclinic
_symmetry_space_group_name_Hall '-P 2ybc'
_symmetry_space_group_name_H-M 'P 1 21/c 1'
_cell_angle_alpha 90.00
_cell_angle_beta 95.832(3)
_cell_angle_gamma 90.00
_cell_formula_units_Z 4
_cell_length_a 16.301(2)
_cell_length_b 20.044(3)
_cell_length_c 27.789(4)
_cell_measurement_temperature 193(2)
_cell_volume 9033(2)
_diffrn_ambient_temperature 193(2)
_exptl_crystal_density_diffrn 1.286
_cod_original_sg_symbol_H-M 'P 21/c'
_cod_original_formula_sum 'C76 H109 Fe3 N2 Ni O1.50 P S13'
_cod_database_code 4100518

loop_
_symmetry_equiv_pos_as_xyz
'x, y, z'
'-x, y+1/2, -z+1/2'
'-x, -y, -z'
'x, -y-1/2, z-1/2'

loop_
_atom_site_label
_atom_site_type_symbol
_atom_site_fract_x
_atom_site_fract_y
_atom_site_fract_z
_atom_site_U_iso_or_equiv
_atom_site_adp_type
_atom_site_occupancy
_atom_site_symmetry_multiplicity
_atom_site_calc_flag
_atom_site_refinement_flags
_atom_site_disorder_assembly
_atom_site_disorder_group
Ni1 Ni 0.33534(8) 0.37200(5) 0.37716(4) 0.0813(4) Uani 1 1 d . . .
Fe1 Fe 0.49257(7) 0.41781(5) 0.38055(4) 0.0633(3) Uani 1 1 d . . .
Fe2 Fe 0.45825(8) 0.28309(5) 0.38647(4) 0.0662(3) Uani 1 1 d . . .
Fe3 Fe 0.42221(8) 0.34854(5) 0.30152(4) 0.0685(4) Uani 1 1 d . . .
S1 S 0.43315(15) 0.36324(10) 0.44060(7) 0.0753(6) Uani 1 1 d . . .
S2 S 0.38282(14) 0.45029(10) 0.32787(7) 0.0766(6) Uani 1 1 d . . .
S3 S 0.33839(16) 0.27481(11) 0.33619(8) 0.0841(7) Uani 1 1 d . . .
S4 S 0.55207(13) 0.33417(9) 0.34141(6) 0.0620(5) Uani 1 1 d . . .
S5 S 0.57069(15) 0.51060(10) 0.40400(8) 0.0786(6) Uani 1 1 d . . .
S6 S 0.49836(16) 0.18751(10) 0.42793(7) 0.0770(7) Uani 1 1 d . . .
S7 S 0.40399(16) 0.32177(11) 0.22054(7) 0.0811(7) Uani 1 1 d . . .
S8 S 0.85319(15) 0.35901(12) 0.40032(7) 0.0834(7) Uani 1 1 d . . .
S9 S 0.82142(15) 0.20783(11) 0.39114(7) 0.0822(7) Uani 1 1 d . . .
S10 S 0.72223(16) 0.14770(9) 0.29347(7) 0.0779(7) Uani 1 1 d . . .
S11 S 0.69910(15) 0.23613(10) 0.20165(7) 0.0742(6) Uani 1 1 d . . .
S12 S 0.72852(15) 0.39707(10) 0.21143(7) 0.0750(6) Uani 1 1 d . . .
S13 S 0.82994(18) 0.45079(11) 0.30381(8) 0.0941(8) Uani 1 1 d . . .
N1 N 0.6752(5) 0.3278(4) 0.5353(2) 0.083(2) Uani 1 1 d . . .
N2 N 0.5741(5) 0.5924(3) 0.2498(2) 0.078(2) Uani 1 1 d . . .
O1 O 0.2248(9) 0.0907(8) 0.4922(5) 0.218(5) Uiso 1 1 d . . .
O2 O 1.1182(19) 0.2798(15) 0.1124(12) 0.257(13) Uiso 0.50 1 d P . .
P1 P 0.20579(19) 0.38328(16) 0.39198(13) 0.1153(10) Uani 1 1 d . . .
C1 C 0.6779(5) 0.5015(4) 0.4116(2) 0.068(2) Uani 1 1 d . . .
C2 C 0.7191(6) 0.4416(4) 0.4021(2) 0.064(2) Uani 1 1 d . . .
H2 H 0.6883 0.4046 0.3910 0.077 Uiso 1 1 calc R . .
C3 C 0.8035(6) 0.4368(4) 0.4089(3) 0.072(2) Uani 1 1 d . . .
C4 C 0.8532(6) 0.4896(5) 0.4270(3) 0.086(3) Uani 1 1 d . . .
C5 C 0.8111(7) 0.5480(5) 0.4351(3) 0.104(3) Uani 1 1 d . . .
H5 H 0.8426 0.5848 0.4457 0.124 Uiso 1 1 calc R . .
C6 C 0.7273(6) 0.5564(4) 0.4289(3) 0.080(2) Uani 1 1 d . . .
C7 C 0.6867(7) 0.6216(5) 0.4397(4) 0.115(4) Uani 1 1 d . . .
H7A H 0.7279 0.6558 0.4449 0.173 Uiso 1 1 calc R . .
H7B H 0.6586 0.6167 0.4683 0.173 Uiso 1 1 calc R . .
H7C H 0.6478 0.6337 0.4129 0.173 Uiso 1 1 calc R . .
C8 C 0.9453(6) 0.4856(6) 0.4350(4) 0.125(4) Uani 1 1 d . . .
H8A H 0.9612 0.4585 0.4629 0.187 Uiso 1 1 calc R . .
H8B H 0.9677 0.5297 0.4402 0.187 Uiso 1 1 calc R . .
H8C H 0.9662 0.4662 0.4071 0.187 Uiso 1 1 calc R . .
C9 C 0.5736(5) 0.1402(3) 0.4022(2) 0.064(2) Uani 1 1 d . . .
C10 C 0.6161(5) 0.1626(3) 0.3645(2) 0.065(2) Uani 1 1 d . . .
H10 H 0.6036 0.2042 0.3508 0.078 Uiso 1 1 calc R . .
C11 C 0.6767(6) 0.1239(4) 0.3469(3) 0.072(2) Uani 1 1 d . . .
C12 C 0.6972(6) 0.0614(4) 0.3658(3) 0.090(3) Uani 1 1 d . . .
C13 C 0.6544(7) 0.0394(4) 0.4034(3) 0.099(3) Uani 1 1 d . . .
H13 H 0.6680 -0.0020 0.4170 0.119 Uiso 1 1 calc R . .
C14 C 0.5928(6) 0.0758(4) 0.4215(3) 0.078(2) Uani 1 1 d . . .
C15 C 0.5459(6) 0.0472(4) 0.4612(3) 0.095(3) Uani 1 1 d . . .
H15A H 0.5668 0.0036 0.4698 0.142 Uiso 1 1 calc R . .
H15B H 0.4884 0.0441 0.4499 0.142 Uiso 1 1 calc R . .
H15C H 0.5528 0.0759 0.4890 0.142 Uiso 1 1 calc R . .
C16 C 0.7639(8) 0.0192(5) 0.3471(4) 0.138(5) Uani 1 1 d . . .
H16A H 0.7804 -0.0152 0.3702 0.207 Uiso 1 1 calc R . .
H16B H 0.8106 0.0467 0.3423 0.207 Uiso 1 1 calc R . .
H16C H 0.7432 -0.0009 0.3169 0.207 Uiso 1 1 calc R . .
C17 C 0.4861(6) 0.3470(3) 0.1879(3) 0.068(2) Uani 1 1 d . . .
C18 C 0.4720(6) 0.3559(4) 0.1382(3) 0.078(2) Uani 1 1 d . . .
C19 C 0.5365(8) 0.3760(4) 0.1131(3) 0.090(3) Uani 1 1 d . . .
H19 H 0.5258 0.3825 0.0800 0.108 Uiso 1 1 calc R . .
C20 C 0.6165(6) 0.3872(4) 0.1342(3) 0.071(2) Uani 1 1 d . . .
C21 C 0.6286(6) 0.3769(3) 0.1836(2) 0.068(2) Uani 1 1 d . . .
C22 C 0.5643(6) 0.3586(3) 0.2101(3) 0.067(2) Uani 1 1 d . . .
H22 H 0.5743 0.3542 0.2435 0.081 Uiso 1 1 calc R . .
C23 C 0.3865(7) 0.3441(5) 0.1124(3) 0.112(4) Uani 1 1 d . . .
H23A H 0.3861 0.3563 0.0790 0.167 Uiso 1 1 calc R . .
H23B H 0.3470 0.3708 0.1272 0.167 Uiso 1 1 calc R . .
H23C H 0.3723 0.2979 0.1148 0.167 Uiso 1 1 calc R . .
C24 C 0.6813(6) 0.4088(5) 0.1050(3) 0.095(3) Uani 1 1 d . . .
H24A H 0.7019 0.4515 0.1161 0.142 Uiso 1 1 calc R . .
H24B H 0.6592 0.4121 0.0717 0.142 Uiso 1 1 calc R . .
H24C H 0.7255 0.3768 0.1079 0.142 Uiso 1 1 calc R . .
C25 C 0.8009(5) 0.3285(4) 0.3453(2) 0.068(2) Uani 1 1 d . . .
C26 C 0.7831(5) 0.2602(4) 0.3432(2) 0.064(2) Uani 1 1 d . . .
C27 C 0.7436(5) 0.2337(3) 0.3003(3) 0.066(2) Uani 1 1 d . . .
C28 C 0.7289(5) 0.2747(3) 0.2592(2) 0.0593(19) Uani 1 1 d . . .
C29 C 0.7458(5) 0.3430(3) 0.2616(2) 0.062(2) Uani 1 1 d . . .
C30 C 0.7859(5) 0.3694(3) 0.3042(2) 0.063(2) Uani 1 1 d . . .
C31 C 0.9214(5) 0.1933(4) 0.3759(3) 0.071(2) Uani 1 1 d . . .
C32 C 0.9480(7) 0.1980(5) 0.3305(3) 0.097(3) Uani 1 1 d . . .
H32 H 0.9107 0.2118 0.3049 0.117 Uiso 1 1 calc R . .
C33 C 1.0264(8) 0.1834(7) 0.3217(4) 0.130(4) Uani 1 1 d . . .
H33 H 1.0422 0.1871 0.2906 0.156 Uiso 1 1 calc R . .
C34 C 1.0809(8) 0.1635(9) 0.3584(6) 0.167(7) Uani 1 1 d . . .
C35 C 1.0558(9) 0.1551(8) 0.4027(5) 0.162(6) Uani 1 1 d . . .
H35 H 1.0928 0.1388 0.4276 0.195 Uiso 1 1 calc R . .
C36 C 0.9792(7) 0.1695(6) 0.4116(3) 0.108(3) Uani 1 1 d . . .
H36 H 0.9642 0.1633 0.4426 0.130 Uiso 1 1 calc R . .
C38 C 0.7995(8) 0.1993(4) 0.1925(2) 0.091(3) Uani 1 1 d . . .
C39 C 0.8635(8) 0.2398(6) 0.1842(3) 0.104(3) Uani 1 1 d . . .
H39 H 0.8580 0.2860 0.1841 0.125 Uiso 1 1 calc R . .
C40 C 0.9371(9) 0.2097(8) 0.1758(4) 0.130(4) Uani 1 1 d . . .
H40 H 0.9818 0.2368 0.1709 0.156 Uiso 1 1 calc R . .
C41 C 0.9469(14) 0.1443(9) 0.1743(5) 0.166(8) Uani 1 1 d . . .
C42 C 0.8866(11) 0.1029(6) 0.1814(4) 0.133(6) Uani 1 1 d . . .
H42 H 0.8951 0.0571 0.1805 0.160 Uiso 1 1 calc R . .
C43 C 0.8057(10) 0.1294(5) 0.1907(3) 0.130(5) Uani 1 1 d . . .
H43 H 0.7614 0.1016 0.1951 0.156 Uiso 1 1 calc R . .
C44 C 1.0328(11) 0.1131(9) 0.1639(6) 0.232(10) Uani 1 1 d . . .
H44A H 1.0524 0.1350 0.1366 0.349 Uiso 1 1 calc R . .
H44B H 1.0260 0.0663 0.1572 0.349 Uiso 1 1 calc R . .
H44C H 1.0721 0.1190 0.1918 0.349 Uiso 1 1 calc R . .
C45 C 0.8828(12) 0.4539(9) 0.2559(7) 0.066(6) Uani 0.50 1 d P . .
C46 C 0.8887(11) 0.5085(8) 0.2272(7) 0.077(5) Uani 0.50 1 d P . .
C47 C 0.9359(13) 0.5081(10) 0.1892(9) 0.104(7) Uani 0.50 1 d P . .
C48 C 0.9828(13) 0.4529(12) 0.1761(9) 0.107(7) Uani 0.50 1 d P . .
C49 C 1.0265(15) 0.4510(15) 0.1290(10) 0.153(11) Uani 0.50 1 d P . .
C50 C 0.9795(12) 0.3983(12) 0.2069(9) 0.098(7) Uani 0.50 1 d P . .
C51 C 0.9347(11) 0.4000(13) 0.2467(9) 0.071(5) Uani 0.50 1 d P . .
C52 C 0.9235(19) 0.4223(13) 0.2717(7) 0.087(10) Uani 0.50 1 d P . .
C53 C 0.968(2) 0.4718(11) 0.2472(8) 0.118(8) Uani 0.50 1 d P . .
C54 C 1.035(2) 0.4527(16) 0.2226(13) 0.156(12) Uani 0.50 1 d P . .
C55 C 1.069(2) 0.3906(16) 0.2270(11) 0.161(12) Uani 0.50 1 d P . .
C56 C 1.0320(16) 0.3407(12) 0.2517(8) 0.115(7) Uani 0.50 1 d P . .
C57 C 0.9545(15) 0.3596(10) 0.2724(9) 0.095(6) Uani 0.50 1 d P . .
C58 C 1.170(2) 0.3714(17) 0.2180(16) 0.22(2) Uani 0.50 1 d P . .
C59 C 0.7599(8) 0.3365(6) 0.5612(3) 0.113(4) Uani 1 1 d . . .
H59A H 0.7781 0.2935 0.5744 0.136 Uiso 1 1 calc R . .
H59B H 0.7556 0.3663 0.5884 0.136 Uiso 1 1 calc R . .
C60 C 0.8262(7) 0.3633(7) 0.5322(4) 0.130(4) Uani 1 1 d . . .
H60A H 0.8310 0.3349 0.5048 0.196 Uiso 1 1 calc R . .
H60B H 0.8779 0.3644 0.5521 0.196 Uiso 1 1 calc R . .
H60C H 0.8118 0.4076 0.5212 0.196 Uiso 1 1 calc R . .
C61 C 0.6773(7) 0.2818(5) 0.4921(3) 0.094(3) Uani 1 1 d . . .
H61A H 0.6222 0.2794 0.4753 0.113 Uiso 1 1 calc R . .
H61B H 0.7129 0.3015 0.4700 0.113 Uiso 1 1 calc R . .
C62 C 0.7065(8) 0.2127(5) 0.5038(4) 0.130(4) Uani 1 1 d . . .
H62A H 0.7618 0.2143 0.5194 0.195 Uiso 1 1 calc R . .
H62B H 0.7055 0.1872 0.4746 0.195 Uiso 1 1 calc R . .
H62C H 0.6710 0.1922 0.5251 0.195 Uiso 1 1 calc R . .
C63 C 0.6214(8) 0.2997(5) 0.5713(3) 0.105(4) Uani 1 1 d . . .
H63A H 0.6237 0.3297 0.5988 0.125 Uiso 1 1 calc R . .
H63B H 0.6445 0.2573 0.5829 0.125 Uiso 1 1 calc R . .
C64 C 0.5312(8) 0.2887(5) 0.5528(4) 0.110(4) Uani 1 1 d . . .
H64A H 0.5064 0.3306 0.5430 0.165 Uiso 1 1 calc R . .
H64B H 0.5027 0.2696 0.5781 0.165 Uiso 1 1 calc R . .
H64C H 0.5277 0.2588 0.5257 0.165 Uiso 1 1 calc R . .
C65 C 0.6408(7) 0.3945(5) 0.5153(3) 0.094(3) Uani 1 1 d . . .
H65A H 0.6784 0.4123 0.4937 0.113 Uiso 1 1 calc R . .
H65B H 0.5886 0.3860 0.4963 0.113 Uiso 1 1 calc R . .
C66 C 0.6273(7) 0.4462(5) 0.5516(4) 0.127(4) Uani 1 1 d . . .
H66A H 0.5890 0.4299 0.5729 0.191 Uiso 1 1 calc R . .
H66B H 0.6053 0.4857 0.5355 0.191 Uiso 1 1 calc R . .
H66C H 0.6788 0.4567 0.5700 0.191 Uiso 1 1 calc R . .
C67 C 0.6524(7) 0.5858(5) 0.2814(3) 0.100(3) Uani 1 1 d . . .
H67A H 0.6842 0.5499 0.2691 0.120 Uiso 1 1 calc R . .
H67B H 0.6397 0.5730 0.3135 0.120 Uiso 1 1 calc R . .
C68 C 0.7061(7) 0.6484(5) 0.2859(4) 0.118(4) Uani 1 1 d . . .
H68A H 0.7255 0.6582 0.2552 0.177 Uiso 1 1 calc R . .
H68B H 0.7524 0.6409 0.3095 0.177 Uiso 1 1 calc R . .
H68C H 0.6743 0.6852 0.2958 0.177 Uiso 1 1 calc R . .
C69 C 0.5878(6) 0.6123(4) 0.1986(3) 0.086(3) Uani 1 1 d . . .
H69A H 0.6184 0.6539 0.1998 0.103 Uiso 1 1 calc R . .
H69B H 0.5345 0.6206 0.1807 0.103 Uiso 1 1 calc R . .
C70 C 0.6338(7) 0.5612(5) 0.1710(3) 0.102(3) Uani 1 1 d . . .
H70A H 0.6828 0.5474 0.1906 0.152 Uiso 1 1 calc R . .
H70B H 0.6486 0.5808 0.1416 0.152 Uiso 1 1 calc R . .
H70C H 0.5990 0.5232 0.1635 0.152 Uiso 1 1 calc R . .
C71 C 0.5191(6) 0.6473(4) 0.2670(3) 0.086(3) Uani 1 1 d . . .
H71A H 0.5464 0.6898 0.2640 0.103 Uiso 1 1 calc R . .
H71B H 0.4681 0.6482 0.2458 0.103 Uiso 1 1 calc R . .
C72 C 0.4984(8) 0.6397(5) 0.3186(4) 0.125(4) Uani 1 1 d . . .
H72A H 0.4722 0.5974 0.3222 0.188 Uiso 1 1 calc R . .
H72B H 0.4618 0.6749 0.3260 0.188 Uiso 1 1 calc R . .
H72C H 0.5481 0.6421 0.3402 0.188 Uiso 1 1 calc R . .
C73 C 0.5330(7) 0.5245(4) 0.2516(3) 0.090(3) Uani 1 1 d . . .
H73A H 0.5707 0.4908 0.2420 0.108 Uiso 1 1 calc R . .
H73B H 0.5229 0.5153 0.2848 0.108 Uiso 1 1 calc R . .
C74 C 0.4535(7) 0.5186(4) 0.2202(3) 0.104(3) Uani 1 1 d . . .
H74A H 0.4145 0.5499 0.2307 0.156 Uiso 1 1 calc R . .
H74B H 0.4323 0.4742 0.2224 0.156 Uiso 1 1 calc R . .
H74C H 0.4626 0.5280 0.1873 0.156 Uiso 1 1 calc R . .
C75 C 0.2088(14) 0.0234(13) 0.4843(8) 0.228(8) Uiso 1 1 d . . .
C76 C 0.1381(18) -0.0116(15) 0.5052(10) 0.296(12) Uiso 1 1 d . . .
C77 C 0.2950(10) 0.1245(9) 0.4747(6) 0.162(5) Uiso 1 1 d . . .
C78 C 0.2915(12) 0.1958(11) 0.4829(7) 0.217(8) Uiso 1 1 d . . .
C79 C 1.183(2) 0.2981(17) 0.1622(13) 0.179(12) Uiso 0.50 1 d P . .
C80 C 1.167(2) 0.303(2) 0.2179(15) 0.208(15) Uiso 0.50 1 d P . .
C81 C 1.092(2) 0.2685(18) 0.0620(13) 0.174(12) Uiso 0.50 1 d P . .
C82 C 1.023(3) 0.277(2) 0.0539(14) 0.204(15) Uiso 0.50 1 d P . .
C83 C 0.127(2) 0.3811(18) 0.3412(16) 0.24(2) Uani 0.60 1 d P . .
C84 C 0.1799(12) 0.4678(11) 0.4204(11) 0.173(9) Uani 0.75 1 d P . .
C85 C 0.171(2) 0.3242(14) 0.4316(14) 0.217(19) Uani 0.60 1 d P . .
C86 C 0.148(2) 0.436(4) 0.350(3) 0.22(4) Uani 0.30 1 d P . .
C87 C 0.177(3) 0.388(6) 0.4506(14) 0.29(5) Uani 0.35 1 d P . .
C88 C 0.128(2) 0.307(3) 0.377(2) 0.21(2) Uani 0.40 1 d P . .
C371 C 1.1741(14) 0.1631(13) 0.3506(11) 0.142(10) Uani 0.60 1 d P . .
C372 C 1.164(3) 0.107(3) 0.3376(16) 0.19(2) Uani 0.40 1 d P . .

loop_
_atom_site_aniso_label
_atom_site_aniso_U_11
_atom_site_aniso_U_22
_atom_site_aniso_U_33
_atom_site_aniso_U_23
_atom_site_aniso_U_13
_atom_site_aniso_U_12
Ni1 0.0993(9) 0.0637(7) 0.0823(8) 0.0017(6) 0.0157(6) 0.0085(6)
Fe1 0.0976(9) 0.0419(6) 0.0498(6) 0.0011(5) 0.0047(5) 0.0063(5)
Fe2 0.1074(9) 0.0418(6) 0.0514(6) 0.0034(5) 0.0167(6) 0.0050(6)
Fe3 0.1024(9) 0.0477(6) 0.0537(6) 0.0026(5) -0.0004(6) -0.0006(6)
S1 0.1216(19) 0.0526(12) 0.0539(11) 0.0002(9) 0.0195(11) 0.0106(11)
S2 0.1052(17) 0.0519(12) 0.0702(13) 0.0052(10) -0.0034(11) 0.0074(11)
S3 0.1137(19) 0.0600(13) 0.0785(14) -0.0003(11) 0.0089(13) -0.0099(12)
S4 0.0956(15) 0.0452(10) 0.0452(10) 0.0025(8) 0.0079(9) 0.0046(9)
S5 0.1064(18) 0.0413(11) 0.0859(15) -0.0084(10) -0.0003(12) 0.0078(11)
S6 0.1283(19) 0.0508(11) 0.0574(12) 0.0118(9) 0.0360(12) 0.0139(11)
S7 0.1201(19) 0.0607(13) 0.0586(12) 0.0006(10) -0.0101(12) -0.0154(12)
S8 0.1065(18) 0.0866(16) 0.0527(12) -0.0072(11) -0.0132(11) 0.0198(13)
S9 0.1132(19) 0.0811(15) 0.0547(12) 0.0237(10) 0.0192(11) 0.0304(13)
S10 0.136(2) 0.0428(11) 0.0607(12) 0.0017(9) 0.0406(12) 0.0069(11)
S11 0.1239(19) 0.0492(11) 0.0483(11) -0.0059(8) 0.0021(11) -0.0060(11)
S12 0.1249(19) 0.0524(11) 0.0459(11) 0.0123(9) -0.0004(11) -0.0135(11)
S13 0.159(2) 0.0559(13) 0.0628(13) -0.0033(10) -0.0137(14) -0.0192(14)
N1 0.128(6) 0.084(5) 0.036(3) 0.010(3) 0.005(4) 0.024(4)
N2 0.119(6) 0.053(4) 0.062(4) 0.009(3) 0.007(4) 0.020(4)
P1 0.097(2) 0.100(2) 0.148(3) -0.0224(19) 0.0105(19) 0.0162(17)
C1 0.107(7) 0.051(5) 0.046(4) -0.001(3) -0.001(4) 0.002(4)
C2 0.098(7) 0.050(5) 0.043(4) -0.007(3) -0.001(4) 0.008(4)
C3 0.091(7) 0.081(6) 0.044(4) -0.011(4) -0.004(4) 0.018(5)
C4 0.096(7) 0.089(7) 0.070(5) -0.029(5) -0.008(5) 0.004(6)
C5 0.111(9) 0.096(8) 0.099(7) -0.041(6) -0.011(6) -0.023(7)
C6 0.101(8) 0.061(5) 0.076(6) -0.027(4) -0.005(5) 0.000(5)
C7 0.132(9) 0.067(6) 0.142(9) -0.042(6) -0.008(7) -0.003(6)
C8 0.098(9) 0.144(10) 0.127(9) -0.048(8) -0.015(7) -0.006(7)
C9 0.116(7) 0.035(4) 0.044(4) 0.003(3) 0.017(4) 0.007(4)
C10 0.117(7) 0.035(4) 0.045(4) 0.006(3) 0.021(4) 0.004(4)
C11 0.111(7) 0.047(4) 0.061(5) 0.004(4) 0.025(5) 0.007(4)
C12 0.156(9) 0.046(5) 0.075(6) 0.020(4) 0.043(6) 0.025(5)
C13 0.168(10) 0.053(5) 0.084(6) 0.025(5) 0.043(6) 0.030(6)
C14 0.130(8) 0.053(5) 0.055(5) 0.015(4) 0.026(5) 0.006(5)
C15 0.166(9) 0.057(5) 0.069(5) 0.029(4) 0.045(6) 0.015(5)
C16 0.208(13) 0.074(7) 0.145(10) 0.046(6) 0.087(9) 0.072(8)
C17 0.121(7) 0.039(4) 0.042(4) 0.000(3) -0.010(4) -0.005(4)
C18 0.124(8) 0.051(5) 0.052(5) 0.000(4) -0.017(5) -0.006(5)
C19 0.162(10) 0.059(5) 0.043(5) 0.000(4) -0.012(6) -0.004(6)
C20 0.123(8) 0.048(4) 0.042(4) 0.002(3) 0.004(5) -0.007(4)
C21 0.123(7) 0.036(4) 0.043(4) 0.003(3) 0.002(4) 0.000(4)
C22 0.122(7) 0.037(4) 0.040(4) 0.004(3) -0.005(5) -0.001(4)
C23 0.156(10) 0.111(8) 0.060(6) 0.009(5) -0.027(6) -0.022(7)
C24 0.160(9) 0.089(6) 0.036(4) 0.005(4) 0.005(5) -0.009(6)
C25 0.101(6) 0.067(5) 0.037(4) -0.001(4) 0.009(4) 0.005(4)
C26 0.102(6) 0.053(5) 0.040(4) 0.005(3) 0.013(4) 0.009(4)
C27 0.106(6) 0.042(4) 0.052(5) 0.003(3) 0.023(4) 0.007(4)
C28 0.091(6) 0.048(4) 0.039(4) -0.001(3) 0.008(4) 0.010(4)
C29 0.094(6) 0.046(4) 0.045(4) 0.001(3) 0.004(4) 0.004(4)
C30 0.098(6) 0.043(4) 0.047(4) -0.007(3) 0.003(4) 0.005(4)
C31 0.094(6) 0.059(5) 0.057(5) 0.006(4) -0.003(5) -0.009(4)
C32 0.089(8) 0.122(8) 0.079(7) 0.005(6) -0.002(5) 0.024(6)
C33 0.085(9) 0.203(14) 0.103(9) 0.021(9) 0.011(7) 0.001(8)
C34 0.077(9) 0.29(2) 0.130(12) 0.056(12) 0.004(8) 0.015(10)
C35 0.083(10) 0.28(2) 0.115(11) 0.041(11) -0.017(8) 0.019(10)
C36 0.096(8) 0.161(11) 0.065(6) 0.016(6) -0.001(6) -0.012(7)
C38 0.189(11) 0.055(5) 0.029(4) -0.008(4) 0.009(5) 0.037(6)
C39 0.126(10) 0.095(8) 0.091(7) -0.017(6) 0.006(6) 0.021(8)
C40 0.139(11) 0.155(13) 0.094(8) -0.018(8) 0.004(7) 0.039(10)
C41 0.30(2) 0.132(14) 0.070(8) 0.026(9) 0.028(10) 0.089(15)
C42 0.261(18) 0.081(8) 0.065(7) 0.017(6) 0.048(9) 0.093(10)
C43 0.267(16) 0.084(7) 0.042(5) 0.010(5) 0.033(7) 0.045(9)
C44 0.237(19) 0.28(2) 0.186(16) 0.033(15) 0.072(14) 0.179(18)
C45 0.093(15) 0.041(11) 0.057(12) 0.007(8) -0.029(10) -0.009(9)
C46 0.084(13) 0.052(10) 0.095(13) 0.005(9) 0.003(11) -0.015(9)
C47 0.086(15) 0.064(13) 0.17(2) 0.029(12) 0.034(14) -0.009(11)
C48 0.090(15) 0.094(16) 0.136(19) 0.050(15) 0.009(14) -0.017(13)
C49 0.107(18) 0.19(3) 0.18(2) 0.05(2) 0.090(18) 0.026(17)
C50 0.045(12) 0.101(16) 0.15(2) -0.013(14) 0.009(13) 0.006(11)
C51 0.057(12) 0.085(16) 0.069(14) 0.028(14) 0.002(12) 0.015(10)
C52 0.15(3) 0.09(2) 0.031(11) -0.012(12) 0.054(14) -0.028(17)
C53 0.17(3) 0.093(17) 0.092(15) 0.008(12) 0.022(16) -0.025(17)
C54 0.17(3) 0.13(3) 0.18(3) 0.08(2) 0.09(3) 0.03(2)
C55 0.21(4) 0.14(3) 0.16(2) 0.02(2) 0.10(2) 0.03(2)
C56 0.14(2) 0.114(17) 0.093(14) 0.012(13) 0.022(14) -0.032(15)
C57 0.119(18) 0.071(14) 0.101(17) -0.014(13) 0.043(14) 0.002(12)
C58 0.20(3) 0.15(3) 0.35(5) 0.03(3) 0.20(4) 0.01(2)
C59 0.165(11) 0.126(9) 0.041(5) -0.006(5) -0.018(6) 0.046(8)
C60 0.135(10) 0.187(13) 0.069(6) -0.003(7) 0.004(7) 0.029(9)
C61 0.138(9) 0.099(7) 0.047(5) 0.001(5) 0.016(5) 0.018(6)
C62 0.212(13) 0.096(8) 0.086(7) -0.006(6) 0.033(8) 0.047(8)
C63 0.176(12) 0.086(7) 0.057(5) 0.022(5) 0.035(6) 0.035(7)
C64 0.155(11) 0.101(8) 0.081(7) 0.023(6) 0.047(7) 0.020(7)
C65 0.125(8) 0.085(7) 0.071(6) 0.013(5) 0.008(5) 0.018(6)
C66 0.141(10) 0.085(7) 0.161(11) -0.017(7) 0.038(8) 0.038(7)
C67 0.143(9) 0.072(6) 0.082(6) 0.004(5) 0.002(6) 0.041(6)
C68 0.129(9) 0.094(8) 0.126(9) -0.013(6) -0.013(7) 0.026(7)
C69 0.141(8) 0.043(5) 0.073(6) 0.018(4) 0.011(5) -0.005(5)
C70 0.157(10) 0.085(7) 0.068(6) 0.013(5) 0.036(6) 0.002(6)
C71 0.123(8) 0.054(5) 0.080(6) 0.009(4) 0.013(5) 0.027(5)
C72 0.175(11) 0.113(9) 0.088(7) -0.005(6) 0.014(7) 0.071(8)
C73 0.164(10) 0.042(5) 0.069(6) 0.013(4) 0.029(6) 0.009(5)
C74 0.179(11) 0.053(5) 0.082(6) 0.013(5) 0.027(7) -0.015(6)
C83 0.22(3) 0.15(3) 0.30(4) -0.10(3) -0.16(3) 0.04(2)
C84 0.118(15) 0.139(17) 0.26(3) -0.074(16) -0.008(16) 0.044(12)
C85 0.26(4) 0.16(2) 0.27(4) -0.08(2) 0.21(3) -0.12(2)
C86 0.12(2) 0.25(7) 0.28(10) 0.14(7) -0.05(3) 0.05(3)
C87 0.08(3) 0.71(16) 0.10(3) -0.09(6) 0.04(2) 0.13(6)
C88 0.12(3) 0.19(4) 0.34(7) -0.11(5) 0.09(4) -0.07(3)
C371 0.086(16) 0.14(2) 0.21(3) -0.056(19) 0.020(14) -0.002(14)
C372 0.13(3) 0.27(6) 0.17(4) 0.05(4) 0.05(3) 0.14(4)

loop_
_geom_bond_atom_site_label_1
_geom_bond_atom_site_label_2
_geom_bond_distance
_geom_bond_site_symmetry_2
_geom_bond_publ_flag
Ni1 P1 2.204(3) . ?
Ni1 S3 2.260(2) . ?
Ni1 S1 2.260(3) . ?
Ni1 S2 2.270(2) . ?
Fe1 S4 2.269(2) . ?
Fe1 S2 2.288(2) . ?
Fe1 S1 2.291(2) . ?
Fe1 S5 2.310(2) . ?
Fe2 S1 2.266(2) . ?
Fe2 S3 2.290(3) . ?
Fe2 S6 2.296(2) . ?
Fe2 S4 2.312(2) . ?
Fe3 S2 2.281(2) . ?
Fe3 S3 2.291(3) . ?
Fe3 S7 2.303(2) . ?
Fe3 S4 2.306(2) . ?
S5 C1 1.748(9) . ?
S6 C9 1.759(8) . ?
S7 C17 1.765(9) . ?
S8 C25 1.781(7) . ?
S8 C3 1.784(8) . ?
S9 C31 1.748(9) . ?
S9 C26 1.760(7) . ?
S10 C27 1.764(7) . ?
S10 C11 1.791(7) . ?
S11 C28 1.797(7) . ?
S11 C38 1.837(11) . ?
S12 C29 1.766(7) . ?
S12 C21 1.777(9) . ?
S13 C45 1.66(2) . ?
S13 C30 1.782(7) . ?
S13 C52 1.93(3) . ?
N1 C59 1.502(12) . ?
N1 C63 1.506(11) . ?
N1 C61 1.515(10) . ?
N1 C65 1.532(11) . ?
N2 C67 1.480(11) . ?
N2 C69 1.516(9) . ?
N2 C73 1.520(10) . ?
N2 C71 1.526(10) . ?
O1 C75 1.39(2) . ?
O1 C77 1.456(17) . ?
O2 C81 1.44(4) . ?
O2 C79 1.70(4) . ?
P1 C87 1.74(3) . ?
P1 C85 1.75(3) . ?
P1 C86 1.78(4) . ?
P1 C83 1.80(3) . ?
P1 C84 1.933(17) . ?
P1 C88 2.00(4) . ?
C1 C2 1.414(10) . ?
C1 C6 1.419(11) . ?
C2 C3 1.373(11) . ?
C3 C4 1.396(12) . ?
C4 C5 1.387(13) . ?
C4 C8 1.498(12) . ?
C5 C6 1.369(12) . ?
C6 C7 1.509(12) . ?
C9 C10 1.387(10) . ?
C9 C14 1.422(10) . ?
C10 C11 1.384(10) . ?
C11 C12 1.386(10) . ?
C12 C13 1.384(11) . ?
C12 C16 1.512(12) . ?
C13 C14 1.377(11) . ?
C14 C15 1.517(10) . ?
C17 C22 1.380(11) . ?
C17 C18 1.388(10) . ?
C18 C19 1.379(12) . ?
C18 C23 1.520(13) . ?
C19 C20 1.393(13) . ?
C20 C21 1.384(10) . ?
C20 C24 1.461(11) . ?
C21 C22 1.389(11) . ?
C25 C26 1.400(10) . ?
C25 C30 1.408(10) . ?
C26 C27 1.402(10) . ?
C27 C28 1.407(9) . ?
C28 C29 1.399(9) . ?
C29 C30 1.396(10) . ?
C31 C32 1.379(11) . ?
C31 C36 1.382(12) . ?
C32 C33 1.358(13) . ?
C33 C34 1.343(16) . ?
C34 C35 1.346(17) . ?
C34 C371 1.56(3) . ?
C34 C372 1.91(4) . ?
C35 C36 1.329(15) . ?
C38 C39 1.360(14) . ?
C38 C43 1.407(12) . ?
C39 C40 1.383(15) . ?
C40 C41 1.322(18) . ?
C41 C42 1.32(2) . ?
C41 C44 1.59(2) . ?
C42 C43 1.468(18) . ?
C45 C46 1.36(3) . ?
C45 C51 1.41(3) . ?
C46 C47 1.37(3) . ?
C47 C48 1.41(3) . ?
C48 C50 1.39(3) . ?
C48 C49 1.55(3) . ?
C50 C51 1.39(3) . ?
C52 C57 1.35(3) . ?
C52 C53 1.44(3) . ?
C53 C54 1.40(4) . ?
C54 C55 1.37(4) . ?
C55 C56 1.39(3) . ?
C55 C58 1.73(4) . ?
C56 C57 1.49(3) . ?
C59 C60 1.512(14) . ?
C61 C62 1.490(12) . ?
C63 C64 1.524(14) . ?
C65 C66 1.478(13) . ?
C67 C68 1.527(14) . ?
C69 C70 1.522(11) . ?
C71 C72 1.512(12) . ?
C73 C74 1.491(13) . ?
C75 C76 1.51(3) . ?
C77 C78 1.45(2) . ?
C79 C80 1.60(5) . ?
C81 C82 1.14(4) . ?
C83 C86 1.18(7) . ?
C83 C88 1.79(6) . ?
C84 C87 1.81(10) . ?
C85 C87 1.39(10) . ?
C85 C88 1.64(6) . ?
C371 C372 1.19(5) . ?
